data_2008243
loop_
_publ_author_name
'S. Kolappan'
'T. P. Seshadri'

_publ_section_title
;
 <i>N</i>^4^-Anisoylcytidine dihydrate
;
_journal_issue 3
_journal_name_full 'Acta Crystallographica Section C'
_journal_page_first 391
_journal_page_last 392
_journal_paper_doi 10.1107/S0108270198013274
_journal_volume 55
_journal_year 1999
_chemical_formula_moiety 'C17 H19 N3 O7, 2H2 O'
_chemical_formula_sum 'C17 H23 N3 O9'
_chemical_formula_weight 413.38
_chemical_name_systematic
;
N^4^Anisoylcytidine Dihydrate
;
_space_group_IT_number 4
_symmetry_cell_setting monoclinic
_symmetry_space_group_name_Hall 'P 2yb'
_symmetry_space_group_name_H-M 'P 1 21 1'
_audit_creation_method SHELXL
_cell_angle_alpha 90.00
_cell_angle_beta 97.280(10)
_cell_angle_gamma 90.00
_cell_formula_units_Z 2
_cell_length_a 4.851(2)
_cell_length_b 13.535(3)
_cell_length_c 14.013(5)
_cell_measurement_reflns_used 25
_cell_measurement_temperature 293(2)
_cell_measurement_theta_max 20
_cell_measurement_theta_min 6
_cell_volume 912.7(5)
_computing_data_collection 'CAD-4 Software (Enraf-Nonius, 1989)'
_computing_data_reduction 'CAD-4 Software'
_computing_molecular_graphics
;
INSIGHT II (Biosym Technologies, 1995) and Xtal_GX (Hall & du Boulay, 1995)
;
_computing_publication_material SHELXL93
_computing_structure_refinement 'SHELXL93 (Sheldrick, 1993)'
_computing_structure_solution 'SHELXS86 (Sheldrick, 1990)'
_diffrn_ambient_temperature 293(2)
_diffrn_measurement_device 'Enraf-Nonius CAD4'
_diffrn_measurement_method \w/2\q
_diffrn_radiation_monochromator graphite
_diffrn_radiation_source 'fine-focus sealed tube'
_diffrn_radiation_type CuK\a
_diffrn_radiation_wavelength 1.5418
_diffrn_reflns_av_R_equivalents 0.060
_diffrn_reflns_av_sigmaI/netI 0.024
_diffrn_reflns_limit_h_max 5
_diffrn_reflns_limit_h_min 0
_diffrn_reflns_limit_k_max 16
_diffrn_reflns_limit_k_min 0
_diffrn_reflns_limit_l_max 17
_diffrn_reflns_limit_l_min -17
_diffrn_reflns_number 2046
_diffrn_reflns_theta_max 71.87
_diffrn_reflns_theta_min 3.18
_diffrn_standards_decay_% none
_diffrn_standards_interval_count 100
_diffrn_standards_number 3
_exptl_absorpt_coefficient_mu 1.052
_exptl_absorpt_correction_type none
_exptl_crystal_colour Colourless
_exptl_crystal_density_diffrn 1.504
_exptl_crystal_density_method 'not measured'
_exptl_crystal_description Needle
_exptl_crystal_F_000 436
_exptl_crystal_size_max 1.1
_exptl_crystal_size_mid 0.05
_exptl_crystal_size_min 0.05
_refine_diff_density_max 0.392
_refine_diff_density_min -0.219
_refine_ls_abs_structure_details 'Flack (1983)'
_refine_ls_abs_structure_Flack -0.3(3)
_refine_ls_extinction_coef 0.0053(16)
_refine_ls_extinction_method 'SHELXL93 (Sheldrick, 1993)'
_refine_ls_goodness_of_fit_all 1.051
_refine_ls_goodness_of_fit_obs 1.062
_refine_ls_hydrogen_treatment constr
_refine_ls_matrix_type full
_refine_ls_number_parameters 284
_refine_ls_number_reflns 1857
_refine_ls_number_restraints 0
_refine_ls_restrained_S_all 1.136
_refine_ls_restrained_S_obs 1.062
_refine_ls_R_factor_all 0.049
_refine_ls_R_factor_obs 0.042
_refine_ls_shift/esd_max 0.005
_refine_ls_shift/esd_mean 0.000
_refine_ls_structure_factor_coef Fsqd
_refine_ls_weighting_details 'w = 1/[s^2^(Fo^2^)+( 0.1042P)^2^+0.0243P] where P=(Fo^2^+2Fc^2^)/3'
_refine_ls_weighting_scheme calc
_refine_ls_wR_factor_all 0.132
_refine_ls_wR_factor_obs 0.117
_reflns_number_observed 1682
_reflns_number_total 1864
_reflns_observed_criterion I>2\s(I)
_cod_data_source_file de1095.cif
_cod_data_source_block asyl
_cod_depositor_comments
;
 Marking attached hydrogen atoms.

 Antanas Vaitkus,
 2017-11-23

The following automatic conversions were performed:
'_symmetry_cell_setting' value 'Monoclinic' changed to 'monoclinic'
according to '/home/saulius/struct/CIF-dictionaries/cif_core.dic'
dictionary named 'cif_core.dic' version 2.4.1 from 2010-06-29.

Automatic conversion script
Id: cif_fix_enum 1527 2010-12-29 10:47:43Z saulius 

The following automatic conversions were performed:

'_refine_ls_weighting_scheme' value 'calc w = 1/[s^2^(Fo^2^)+(
0.1042P)^2^+0.0243P] where P=(Fo^2^+2Fc^2^)/3' was changed to 'calc'.
New tag '_refine_ls_weighting_details' was created. The value of the
new tag was set to 'w = 1/[s^2^(Fo^2^)+( 0.1042P)^2^+0.0243P] where
P=(Fo^2^+2Fc^2^)/3'.

Automatic conversion script
Id: cif_fix_values 3143 2015-03-26 13:38:13Z robertas 
;
_cod_original_sg_symbol_H-M 'P 21'
_cod_database_code 2008243
_cod_database_fobs_code 2008243

loop_
_symmetry_equiv_pos_as_xyz
'x, y, z'
'-x, y+1/2, -z'

loop_
_atom_site_aniso_label
_atom_site_aniso_U_11
_atom_site_aniso_U_22
_atom_site_aniso_U_33
_atom_site_aniso_U_12
_atom_site_aniso_U_13
_atom_site_aniso_U_23
N1 0.0236(11) 0.0238(12) 0.0242(11) 0.0010(9) -0.0061(9) -0.0013(9)
C2 0.0258(13) 0.0243(13) 0.0282(13) 0.0007(12) -0.0055(10) -0.0034(11)
O2 0.0449(13) 0.0253(11) 0.0412(12) 0.0082(9) -0.0189(10) -0.0050(10)
N3 0.0315(12) 0.0280(13) 0.0291(12) 0.0016(10) -0.0096(10) -0.0038(10)
C4 0.0233(13) 0.034(2) 0.0230(13) -0.0031(12) -0.0024(10) 0.0001(11)
N4 0.0285(13) 0.0284(13) 0.0336(13) -0.0043(10) -0.0103(10) 0.0007(10)
C5 0.035(2) 0.0277(15) 0.0332(15) 0.0067(13) -0.0134(12) 0.0009(12)
C6 0.036(2) 0.0242(14) 0.0338(15) 0.0025(13) -0.0108(12) -0.0023(12)
C1' 0.0191(12) 0.0232(13) 0.0255(13) -0.0026(10) -0.0047(9) -0.0021(10)
C2' 0.0184(12) 0.0267(14) 0.0276(13) -0.0031(10) -0.0020(9) -0.0003(11)
O2' 0.0295(11) 0.0255(10) 0.0364(11) -0.0059(9) -0.0006(8) 0.0046(8)
C3' 0.0208(12) 0.0280(14) 0.0273(13) 0.0004(10) -0.0010(9) -0.0046(11)
O3' 0.0277(10) 0.0361(11) 0.0351(11) 0.0036(9) -0.0126(8) -0.0050(9)
C4' 0.0167(13) 0.0238(13) 0.0334(14) -0.0020(10) 0.0002(10) -0.0066(12)
O4' 0.0285(10) 0.0234(10) 0.0309(10) -0.0048(8) 0.0023(8) -0.0025(8)
C5' 0.0250(15) 0.0296(15) 0.052(2) 0.0046(12) 0.0067(13) 0.0022(14)
O5' 0.0331(12) 0.0319(12) 0.065(2) 0.0092(10) 0.0057(11) 0.0088(12)
C7 0.0244(14) 0.033(2) 0.0276(14) 0.0013(12) -0.0031(11) -0.0023(12)
O7 0.0427(13) 0.0295(11) 0.0435(12) 0.0006(10) -0.0182(10) 0.0011(10)
C8 0.0216(13) 0.031(2) 0.0310(14) -0.0002(12) -0.0015(11) 0.0012(12)
C9 0.0327(15) 0.0282(15) 0.036(2) -0.0004(13) -0.0095(13) 0.0016(13)
C10 0.0274(15) 0.038(2) 0.036(2) 0.0008(13) -0.0087(12) 0.0051(13)
C11 0.0255(14) 0.035(2) 0.0301(15) -0.0052(12) -0.0036(11) 0.0024(12)
C12 0.045(2) 0.031(2) 0.040(2) -0.0051(14) -0.0100(14) 0.0044(13)
C13 0.039(2) 0.031(2) 0.036(2) -0.0026(14) -0.0141(13) 0.0064(14)
O14 0.0456(15) 0.0404(13) 0.0400(13) -0.0107(11) -0.0166(11) 0.0038(10)
C15 0.038(2) 0.057(2) 0.038(2) -0.008(2) -0.0143(14) 0.002(2)
O1W 0.0476(14) 0.0322(12) 0.0427(13) -0.0067(11) -0.0099(10) -0.0001(11)
O2W 0.0414(14) 0.062(2) 0.051(2) -0.0068(13) -0.0108(11) 0.0103(14)

loop_
_atom_site_label
_atom_site_fract_x
_atom_site_fract_y
_atom_site_fract_z
_atom_site_U_iso_or_equiv
_atom_site_thermal_displace_type
_atom_site_calc_flag
_atom_site_refinement_flags
_atom_site_occupancy
_atom_site_disorder_group
_atom_site_type_symbol
_atom_site_attached_hydrogens
N1 0.3030(5) 0.4552(2) 0.6724(2) 0.0247(5) Uani d . 1 . N 0
C2 0.3279(6) 0.5526(3) 0.7052(2) 0.0269(6) Uani d . 1 . C 0
O2 0.1660(5) 0.6165(2) 0.6685(2) 0.0392(6) Uani d . 1 . O 0
N3 0.5373(6) 0.5743(2) 0.7765(2) 0.0307(6) Uani d . 1 . N 0
C4 0.7003(6) 0.5041(3) 0.8155(2) 0.0273(6) Uani d . 1 . C 0
N4 0.9122(5) 0.5392(3) 0.8833(2) 0.0314(6) Uani d . 1 . N 0
H4 0.9382(5) 0.6021(3) 0.8836(2) 0.044(12) Uiso calc R 1 . H 0
C5 0.6714(7) 0.4044(3) 0.7895(2) 0.0334(7) Uani d . 1 . C 0
H5 0.7847(7) 0.3556(3) 0.8203(2) 0.086(19) Uiso calc R 1 . H 0
C6 0.4676(7) 0.3831(3) 0.7163(2) 0.0325(7) Uani d . 1 . C 0
H6 0.4406(7) 0.3180(3) 0.6961(2) 0.047(12) Uiso calc R 1 . H 0
C1' 0.1067(6) 0.4357(3) 0.5842(2) 0.0232(6) Uani d . 1 . C 0
H1' -0.0585(6) 0.4775(3) 0.5836(2) 0.022(8) Uiso calc R 1 . H 0
C2' 0.2434(6) 0.4536(3) 0.4930(2) 0.0247(6) Uani d . 1 . C 0
H2' 0.4373(6) 0.4318(3) 0.5052(2) 0.023(8) Uiso calc R 1 . H 0
O2' 0.2400(4) 0.5520(2) 0.4621(2) 0.0309(5) Uani d . 1 . O 0
H2'O 0.089(5) 0.5769(15) 0.469(5) 0.09(2) Uiso calc R 1 . H 0
C3' 0.0837(6) 0.3808(3) 0.4222(2) 0.0257(6) Uani d . 1 . C 0
H3' 0.1868(6) 0.3646(3) 0.3685(2) 0.019(8) Uiso calc R 1 . H 0
O3' -0.1783(5) 0.4239(2) 0.3904(2) 0.0344(5) Uani d . 1 . O 0
H3'O -0.258(4) 0.391(2) 0.346(2) 0.054(14) Uiso calc R 1 . H 0
C4' 0.0609(5) 0.2927(3) 0.4881(2) 0.0249(6) Uani d . 1 . C 0
H4' -0.1067(5) 0.2550(3) 0.4648(2) 0.025(8) Uiso calc R 1 . H 0
O4' 0.0291(4) 0.3351 0.5821(2) 0.0277(5) Uani d . 1 . O 0
C5' 0.3081(7) 0.2253(3) 0.4944(3) 0.0354(7) Uani d . 1 . C 0
H5' 0.3291(7) 0.1995(3) 0.4311(3) 0.041(11) Uiso calc R 1 . H 0
H5" 0.4754(7) 0.2615(3) 0.5181(3) 0.029(9) Uiso calc R 1 . H 0
O5' 0.2682(5) 0.1461(2) 0.5580(2) 0.0435(6) Uani d . 1 . O 0
H5'O 0.410(4) 0.113(2) 0.567(3) 0.050(13) Uiso calc R 1 . H 0
C7 1.0852(6) 0.4862(3) 0.9497(2) 0.0289(6) Uani d . 1 . C 0
O7 1.0561(5) 0.3977(2) 0.9598(2) 0.0406(6) Uani d . 1 . O 0
C8 1.3085(6) 0.5426(3) 1.0081(2) 0.0282(6) Uani d . 1 . C 0
C9 1.4963(7) 0.4905(3) 1.0718(2) 0.0336(7) Uani d . 1 . C 0
H9 1.4806(7) 0.4221(3) 1.0750(2) 0.061(14) Uiso calc R 1 . H 0
C10 1.7080(7) 0.5377(3) 1.1311(2) 0.0348(7) Uani d . 1 . C 0
H10 1.8322(7) 0.5014(3) 1.1733(2) 0.057(14) Uiso calc R 1 . H 0
C11 1.7316(6) 0.6395(3) 1.1266(2) 0.0307(6) Uani d . 1 . C 0
C12 1.5505(8) 0.6926(3) 1.0609(3) 0.0399(8) Uani d . 1 . C 0
H12 1.5703(8) 0.7607(3) 1.0562(3) 0.076(18) Uiso calc R 1 . H 0
C13 1.3425(7) 0.6450(3) 1.0028(2) 0.0372(7) Uani d . 1 . C 0
H13 1.2224(7) 0.6814(3) 0.9592(2) 0.064(15) Uiso calc R 1 . H 0
O14 1.9221(5) 0.6935(3) 1.1828(2) 0.0439(6) Uani d . 1 . O 0
C15 2.1004(8) 0.6426(4) 1.2550(3) 0.0459(9) Uani d . 1 . C 0
H15 2.2251(8) 0.6889(4) 1.2899(3) 0.12(3) Uiso calc R 1 . H 0
H15' 2.2057(8) 0.5939(4) 1.2254(3) 0.14(3) Uiso calc R 1 . H 0
H15" 1.9909(8) 0.6108(4) 1.2985(3) 0.041(11) Uiso calc R 1 . H 0
O1W 0.6515(5) 0.2936(2) 0.2439(2) 0.0422(6) Uani d . 1 . O 2
O2W 0.1121(6) 0.2875(3) 0.1376(2) 0.0530(7) Uani d . 1 . O 2

loop_
_atom_type_symbol
_atom_type_description
_atom_type_scat_dispersion_real
_atom_type_scat_dispersion_imag
_atom_type_scat_source
C C .0181 .0091 'International Tables Vol C Tables 4.2.6.8 and 6.1.1.4'
H H .0000 .0000 'International Tables Vol C Tables 4.2.6.8 and 6.1.1.4'
N N .0311 .0180 'International Tables Vol C Tables 4.2.6.8 and 6.1.1.4'
O O .0492 .0322 'International Tables Vol C Tables 4.2.6.8 and 6.1.1.4'

loop_
_geom_angle_atom_site_label_1
_geom_angle_atom_site_label_2
_geom_angle_atom_site_label_3
_geom_angle
C6 N1 C2 120.5(2)
C6 N1 C1' 121.8(2)
C2 N1 C1' 117.5(2)
O2 C2 N3 122.0(3)
O2 C2 N1 120.0(3)
N3 C2 N1 118.0(3)
C4 N3 C2 120.3(3)
N3 C4 N4 113.0(3)
N3 C4 C5 123.7(3)
N4 C4 C5 123.2(3)
C7 N4 C4 128.2(3)
C7 N4 H4 115.9(2)
C4 N4 H4 115.9(2)
C6 C5 C4 116.1(3)
C6 C5 H5 122.0(2)
C4 C5 H5 122.0(2)
C5 C6 N1 121.2(3)
C5 C6 H6 119.4(2)
N1 C6 H6 119.4(2)
O4' C1' N1 109.3(2)
O4' C1' C2' 106.1(2)
N1 C1' C2' 111.5(2)
O4' C1' H1' 109.97(14)
N1 C1' H1' 109.97(14)
C2' C1' H1' 109.97(15)
O2' C2' C1' 114.7(2)
O2' C2' C3' 115.2(2)
C1' C2' C3' 101.6(2)
O2' C2' H2' 108.31(15)
C1' C2' H2' 108.31(15)
C3' C2' H2' 108.3(2)
C2' O2' H2'O 109.5(2)
O3' C3' C4' 112.5(2)
O3' C3' C2' 107.3(2)
C4' C3' C2' 100.4(2)
O3' C3' H3' 112.0(2)
C4' C3' H3' 112.00(15)
C2' C3' H3' 112.00(15)
C3' O3' H3'O 109.47(15)
O4' C4' C5' 111.1(2)
O4' C4' C3' 105.2(2)
C5' C4' C3' 113.2(2)
O4' C4' H4' 109.06(13)
C5' C4' H4' 109.1(2)
C3' C4' H4' 109.06(14)
C1' O4' C4' 109.8(2)
O5' C5' C4' 108.9(3)
O5' C5' H5' 109.9(2)
C4' C5' H5' 109.9(2)
O5' C5' H5" 109.9(2)
C4' C5' H5" 109.9(2)
H5' C5' H5" 108.3
C5' O5' H5'O 109.5(2)
O7 C7 N4 121.6(3)
O7 C7 C8 122.0(3)
N4 C7 C8 116.4(3)
C9 C8 C13 117.8(3)
C9 C8 C7 117.9(3)
C13 C8 C7 124.3(3)
C8 C9 C10 121.7(3)
C8 C9 H9 119.2(2)
C10 C9 H9 119.2(2)
C11 C10 C9 119.3(3)
C11 C10 H10 120.4(2)
C9 C10 H10 120.4(2)
O14 C11 C10 124.5(3)
O14 C11 C12 115.8(3)
C10 C11 C12 119.7(3)
C13 C12 C11 120.4(3)
C13 C12 H12 119.8(2)
C11 C12 H12 119.8(2)
C12 C13 C8 121.0(3)
C12 C13 H13 119.5(2)
C8 C13 H13 119.5(2)
C11 O14 C15 117.6(3)
O14 C15 H15 109.5(2)
O14 C15 H15' 109.5(2)
H15 C15 H15' 109.5
O14 C15 H15" 109.5(2)
H15 C15 H15" 109.5
H15' C15 H15" 109.5

loop_
_geom_bond_atom_site_label_1
_geom_bond_atom_site_label_2
_geom_bond_site_symmetry_2
_geom_bond_distance
_geom_bond_publ_flag
N1 C6 . 1.358(4) ?
N1 C2 . 1.397(4) ?
N1 C1' . 1.485(3) ?
C2 O2 . 1.235(4) ?
C2 N3 . 1.363(4) ?
N3 C4 . 1.311(4) ?
C4 N4 . 1.392(4) ?
C4 C5 . 1.400(4) ?
N4 C7 . 1.374(4) ?
N4 H4 . 0.86 ?
C5 C6 . 1.362(4) ?
C5 H5 . 0.93 ?
C6 H6 . 0.93 ?
C1' O4' . 1.412(3) ?
C1' C2' . 1.532(4) ?
C1' H1' . 0.98 ?
C2' O2' . 1.400(4) ?
C2' C3' . 1.536(4) ?
C2' H2' . 0.98 ?
O2' H2'O . 0.82 ?
C3' O3' . 1.419(4) ?
C3' C4' . 1.521(4) ?
C3' H3' . 0.98 ?
O3' H3'O . 0.82 ?
C4' O4' . 1.462(3) ?
C4' C5' . 1.500(4) ?
C4' H4' . 0.98 ?
C5' O5' . 1.423(4) ?
C5' H5' . 0.97 ?
C5' H5" . 0.97 ?
O5' H5'O . 0.82 ?
C7 O7 . 1.216(4) ?
C7 C8 . 1.484(4) ?
C8 C9 . 1.386(4) ?
C8 C13 . 1.398(4) ?
C9 C10 . 1.392(5) ?
C9 H9 . 0.93 ?
C10 C11 . 1.384(5) ?
C10 H10 . 0.93 ?
C11 O14 . 1.350(4) ?
C11 C12 . 1.390(4) ?
C12 C13 . 1.374(5) ?
C12 H12 . 0.93 ?
C13 H13 . 0.93 ?
O14 C15 . 1.423(4) ?
C15 H15 . 0.96 ?
C15 H15' . 0.96 ?
C15 H15" . 0.96 ?

loop_
_geom_hbond_atom_site_label_D
_geom_hbond_atom_site_label_H
_geom_hbond_atom_site_label_A
_geom_hbond_site_symmetry_A
_geom_hbond_distance_DH
_geom_hbond_distance_HA
_geom_hbond_distance_DA
_geom_hbond_angle_DHA
C5 H5 O7 1_555 0.93 2.29 2.839(4) 118
N4 H4 O2W 2_656 0.86 2.54 3.374(5) 165
O1W ? O2 2_646 ? ? 2.787(4) ?
O1W ? N3 2_646 ? ? 3.110(5) ?

loop_
_geom_torsion_atom_site_label_1
_geom_torsion_atom_site_label_2
_geom_torsion_atom_site_label_3
_geom_torsion_atom_site_label_4
_geom_torsion
_geom_torsion_publ_flag
C6 N1 C2 O2 -175.6(3) ?
C1' N1 C2 O2 8.9(4) ?
C6 N1 C2 N3 5.7(4) ?
C1' N1 C2 N3 -169.9(3) ?
O2 C2 N3 C4 178.1(3) ?
N1 C2 N3 C4 -3.2(4) ?
C2 N3 C4 N4 176.6(3) ?
C2 N3 C4 C5 -1.1(5) ?
N3 C4 N4 C7 166.7(3) ?
C5 C4 N4 C7 -15.5(5) ?
N3 C4 C5 C6 2.9(5) ?
N4 C4 C5 C6 -174.6(3) ?
C4 C5 C6 N1 -0.3(5) ?
C2 N1 C6 C5 -3.9(5) ?
C1' N1 C6 C5 171.4(3) ?
C6 N1 C1' O4' 26.5(4) ?
C2 N1 C1' O4' -158.1(2) yes
C6 N1 C1' C2' -90.5(3) ?
C2 N1 C1' C2' 85.0(3) ?
O4' C1' C2' O2' 156.9(2) ?
N1 C1' C2' O2' -84.3(3) ?
O4' C1' C2' C3' 31.9(3) yes
N1 C1' C2' C3' 150.8(2) ?
O2' C2' C3' O3' -46.8(3) ?
C1' C2' C3' O3' 77.8(3) ?
O2' C2' C3' C4' -164.5(2) ?
C1' C2' C3' C4' -39.9(3) yes
O3' C3' C4' O4' -78.9(3) ?
C2' C3' C4' O4' 34.9(2) yes
O3' C3' C4' C5' 159.6(3) ?
C2' C3' C4' C5' -86.6(3) ?
N1 C1' O4' C4' -130.5(2) ?
C2' C1' O4' C4' -10.2(3) yes
C5' C4' O4' C1' 106.8(3) ?
C3' C4' O4' C1' -16.0(3) yes
O4' C4' C5' O5' 61.3(3) yes
C3' C4' C5' O5' 179.5(3) yes
C4 N4 C7 O7 -4.7(5) ?
C4 N4 C7 C8 175.3(3) ?
O7 C7 C8 C9 3.7(5) ?
N4 C7 C8 C9 -176.4(3) ?
O7 C7 C8 C13 -176.6(3) ?
N4 C7 C8 C13 3.3(5) ?
C13 C8 C9 C10 1.9(5) ?
C7 C8 C9 C10 -178.4(3) ?
C8 C9 C10 C11 0.1(5) ?
C9 C10 C11 O14 177.6(3) ?
C9 C10 C11 C12 -2.2(5) ?
O14 C11 C12 C13 -177.6(3) ?
C10 C11 C12 C13 2.3(5) ?
C11 C12 C13 C8 -0.2(6) ?
C9 C8 C13 C12 -1.9(5) ?
C7 C8 C13 C12 178.5(3) ?
C10 C11 O14 C15 -3.6(5) ?
C12 C11 O14 C15 176.3(3) ?

loop_
_cod_related_entry_id
_cod_related_entry_database
_cod_related_entry_code
1 ChemSpider 21105668
